data_4115001
loop_
_publ_author_name
'Andrey Yu. Kovalevsky'
'Kimberly A. Bagley'
'Philip Coppens'

_publ_section_title
;
 The First Photocrystallographic Evidence for Light-Induced Metastable
 Linkage Isomers of Ruthenium Sulfur Dioxide Complexes
;
_journal_name_full 'Journal of the American Chemical Society'
_journal_page_first 9241
_journal_page_last 9248
_journal_paper_doi 10.1021/ja026045c
_journal_volume 124
_journal_year 2002
_chemical_formula_sum 'C12 H24 N4 O9 Ru S3'
_chemical_formula_weight 565.60
_chemical_name_common trans-[Ru(II)(NH3)4(H2O)(SO2)](C6H5SO3)2
_chemical_name_systematic
; 
 trans-Tetraammineaquo(sulfur dioxide)ruthenium(II) benzene sulfonate 
;
_space_group_IT_number 2
_symmetry_cell_setting triclinic
_symmetry_space_group_name_Hall '-P 1'
_symmetry_space_group_name_H-M 'P -1'
_atom_sites_solution_hydrogens difmap
_atom_sites_solution_primary direct
_atom_sites_solution_secondary difmap
_audit_creation_method SHELXL-97
_cell_angle_alpha 111.3270(10)
_cell_angle_beta 90.3870(10)
_cell_angle_gamma 101.1980(10)
_cell_formula_units_Z 2
_cell_length_a 7.0137(2)
_cell_length_b 12.8351(4)
_cell_length_c 12.9606(4)
_cell_measurement_reflns_used 692
_cell_measurement_temperature 90(1)
_cell_measurement_theta_max 30
_cell_measurement_theta_min 2
_cell_volume 1062.31(6)
_computing_cell_refinement 'Bruker SMART'
_computing_data_collection 'Bruker SMART'
_computing_data_reduction 'Bruker SHELXTL'
_computing_molecular_graphics 'Bruker SHELXTL'
_computing_publication_material 'Bruker SHELXTL'
_computing_structure_refinement 'SHELXL-97 (Sheldrick, 1997)'
_computing_structure_solution 'SHELXS-97 (Sheldrick, 1990)'
_diffrn_ambient_temperature 90(1)
_diffrn_measured_fraction_theta_full 0.998
_diffrn_measured_fraction_theta_max 0.998
_diffrn_measurement_device_type 'CCD area detector'
_diffrn_measurement_method 'phi and omega scans'
_diffrn_radiation_monochromator graphite
_diffrn_radiation_source 'rotating anode'
_diffrn_radiation_type MoK\a
_diffrn_radiation_wavelength 0.71073
_diffrn_reflns_av_R_equivalents 0.0690
_diffrn_reflns_av_sigmaI/netI 0.0477
_diffrn_reflns_limit_h_max 9
_diffrn_reflns_limit_h_min -9
_diffrn_reflns_limit_k_max 18
_diffrn_reflns_limit_k_min -18
_diffrn_reflns_limit_l_max 18
_diffrn_reflns_limit_l_min -18
_diffrn_reflns_number 19296
_diffrn_reflns_theta_full 30.04
_diffrn_reflns_theta_max 30.04
_diffrn_reflns_theta_min 1.69
_exptl_absorpt_coefficient_mu 1.084
_exptl_absorpt_correction_T_max 0.9231
_exptl_absorpt_correction_T_min 0.8764
_exptl_absorpt_correction_type 'empirical SADABS'
_exptl_crystal_colour orange
_exptl_crystal_density_diffrn 1.768
_exptl_crystal_description parallelepipeds
_exptl_crystal_F_000 576
_exptl_crystal_size_max 0.13
_exptl_crystal_size_mid 0.10
_exptl_crystal_size_min 0.08
_refine_diff_density_max 0.646
_refine_diff_density_min -3.236
_refine_diff_density_rms 0.208
_refine_ls_extinction_method none
_refine_ls_goodness_of_fit_ref 1.149
_refine_ls_hydrogen_treatment mixed
_refine_ls_matrix_type full
_refine_ls_number_parameters 334
_refine_ls_number_reflns 6197
_refine_ls_number_restraints 0
_refine_ls_restrained_S_all 1.149
_refine_ls_R_factor_all 0.0432
_refine_ls_R_factor_gt 0.0351
_refine_ls_shift/su_max 0.002
_refine_ls_shift/su_mean <0.001
_refine_ls_structure_factor_coef Fsqd
_refine_ls_weighting_details 'calc w=1/[\s^2^(Fo^2^)+(0.0400P)^2^+0.0000P] where P=(Fo^2^+2Fc^2^)/3'
_refine_ls_weighting_scheme calc
_refine_ls_wR_factor_gt 0.0704
_refine_ls_wR_factor_ref 0.0746
_reflns_number_gt 5425
_reflns_number_total 6197
_reflns_threshold_expression >2sigma(I)
_cod_data_source_file ja026045c_s2_3.cif
_cod_data_source_block RuSO2H2O_dark
_cod_database_code 4115001

loop_
_symmetry_equiv_pos_as_xyz
'x, y, z'
'-x, -y, -z'

loop_
_atom_site_label
_atom_site_type_symbol
_atom_site_fract_x
_atom_site_fract_y
_atom_site_fract_z
_atom_site_U_iso_or_equiv
_atom_site_adp_type
_atom_site_occupancy
_atom_site_symmetry_multiplicity
_atom_site_calc_flag
Ru1 Ru 0.795520(19) 0.532567(12) 0.744458(11) 0.00841(5) Uani 1 1 d
S1 S 1.00021(6) 0.67820(4) 0.75462(4) 0.00957(9) Uani 1 1 d
S2 S 0.68473(6) 0.31102(4) 0.96884(4) 0.01018(9) Uani 1 1 d
S3 S 0.24701(6) 0.27645(4) 0.49577(4) 0.00977(9) Uani 1 1 d
O1 O 1.0019(2) 0.78856(11) 0.84038(11) 0.0149(3) Uani 1 1 d
O2 O 1.15302(19) 0.67525(12) 0.67964(11) 0.0140(3) Uani 1 1 d
O3 O 0.5853(2) 0.38846(14) 0.73709(13) 0.0222(3) Uani 1 1 d
H3OA H 0.536(4) 0.347(3) 0.681(3) 0.033 Uiso 1 1 d
H3OB H 0.569(4) 0.372(3) 0.790(3) 0.033 Uiso 1 1 d
O4 O 0.87897(19) 0.33838(12) 0.93374(11) 0.0150(3) Uani 1 1 d
O5 O 0.6858(2) 0.34669(12) 1.08974(11) 0.0153(3) Uani 1 1 d
O6 O 0.54134(19) 0.35701(12) 0.92458(11) 0.0133(3) Uani 1 1 d
O7 O 0.2125(2) 0.23914(12) 0.37600(11) 0.0149(3) Uani 1 1 d
O8 O 0.43575(19) 0.26191(12) 0.53103(11) 0.0130(3) Uani 1 1 d
O9 O 0.22182(19) 0.39474(11) 0.55394(11) 0.0129(3) Uani 1 1 d
N1 N 1.0103(2) 0.44743(14) 0.77197(14) 0.0123(3) Uani 1 1 d
H1A H 1.111(4) 0.502(2) 0.822(2) 0.018 Uiso 1 1 d
H1B H 1.067(4) 0.409(2) 0.711(2) 0.018 Uiso 1 1 d
H1C H 0.953(4) 0.391(2) 0.799(2) 0.018 Uiso 1 1 d
N2 N 0.7665(3) 0.60160(16) 0.91713(14) 0.0157(3) Uani 1 1 d
H2B H 0.870(4) 0.615(2) 0.965(2) 0.023 Uiso 1 1 d
H2C H 0.671(4) 0.564(2) 0.944(2) 0.023 Uiso 1 1 d
H2D H 0.736(4) 0.662(2) 0.937(2) 0.023 Uiso 1 1 d
N3 N 0.5521(2) 0.59671(15) 0.71544(14) 0.0136(3) Uani 1 1 d
H3B H 0.594(4) 0.659(2) 0.688(2) 0.020 Uiso 1 1 d
H3C H 0.494(4) 0.627(2) 0.782(2) 0.020 Uiso 1 1 d
H3D H 0.462(4) 0.542(2) 0.661(2) 0.020 Uiso 1 1 d
N4 N 0.8054(2) 0.45055(14) 0.57085(13) 0.0114(3) Uani 1 1 d
H4B H 0.920(4) 0.424(2) 0.553(2) 0.017 Uiso 1 1 d
H4C H 0.788(4) 0.495(2) 0.534(2) 0.017 Uiso 1 1 d
H4D H 0.713(4) 0.387(2) 0.542(2) 0.017 Uiso 1 1 d
C1 C 0.6059(3) 0.16071(16) 0.91169(15) 0.0118(3) Uani 1 1 d
C2 C 0.7361(3) 0.09329(17) 0.91676(17) 0.0164(4) Uani 1 1 d
H2A H 0.854(4) 0.129(2) 0.951(2) 0.020 Uiso 1 1 d
C3 C 0.6749(3) -0.02538(18) 0.87191(19) 0.0219(4) Uani 1 1 d
H3A H 0.766(4) -0.071(2) 0.876(2) 0.026 Uiso 1 1 d
C4 C 0.4852(3) -0.07468(18) 0.8246(2) 0.0242(4) Uani 1 1 d
H4A H 0.447(4) -0.157(2) 0.793(2) 0.029 Uiso 1 1 d
C5 C 0.3556(3) -0.00723(19) 0.8208(2) 0.0234(4) Uani 1 1 d
H5A H 0.221(4) -0.044(2) 0.787(2) 0.028 Uiso 1 1 d
C6 C 0.4161(3) 0.11197(17) 0.86441(17) 0.0169(4) Uani 1 1 d
H6A H 0.332(4) 0.156(2) 0.859(2) 0.020 Uiso 1 1 d
C7 C 0.0653(3) 0.19109(15) 0.54261(15) 0.0111(3) Uani 1 1 d
C8 C 0.1156(3) 0.14955(17) 0.62201(17) 0.0155(4) Uani 1 1 d
H8A H 0.248(4) 0.163(2) 0.649(2) 0.019 Uiso 1 1 d
C9 C -0.0317(3) 0.08892(18) 0.66278(18) 0.0188(4) Uani 1 1 d
H9A H 0.005(4) 0.062(2) 0.716(2) 0.023 Uiso 1 1 d
C10 C -0.2249(3) 0.07064(17) 0.62472(18) 0.0180(4) Uani 1 1 d
H10A H -0.312(4) 0.034(2) 0.654(2) 0.022 Uiso 1 1 d
C11 C -0.2728(3) 0.11198(17) 0.54475(19) 0.0179(4) Uani 1 1 d
H11A H -0.390(4) 0.098(2) 0.514(2) 0.021 Uiso 1 1 d
C12 C -0.1282(3) 0.17205(16) 0.50297(17) 0.0152(4) Uani 1 1 d
H12A H -0.167(4) 0.197(2) 0.445(2) 0.018 Uiso 1 1 d

loop_
_atom_site_aniso_label
_atom_site_aniso_U_11
_atom_site_aniso_U_22
_atom_site_aniso_U_33
_atom_site_aniso_U_23
_atom_site_aniso_U_13
_atom_site_aniso_U_12
Ru1 0.00746(7) 0.01029(7) 0.00699(7) 0.00352(5) 0.00031(5) 0.00019(5)
S1 0.00889(18) 0.00937(19) 0.00968(19) 0.00320(15) -0.00001(15) 0.00088(14)
S2 0.01075(19) 0.01092(19) 0.00827(18) 0.00379(15) 0.00109(15) 0.00048(15)
S3 0.00991(19) 0.01032(19) 0.00923(19) 0.00379(15) -0.00020(15) 0.00225(15)
O1 0.0174(7) 0.0109(6) 0.0134(6) 0.0013(5) -0.0012(5) 0.0025(5)
O2 0.0110(6) 0.0166(7) 0.0150(6) 0.0076(5) 0.0028(5) 0.0011(5)
O3 0.0249(8) 0.0248(8) 0.0119(7) 0.0103(6) -0.0050(6) -0.0129(6)
O4 0.0111(6) 0.0185(7) 0.0149(6) 0.0076(5) 0.0016(5) -0.0009(5)
O5 0.0190(7) 0.0159(7) 0.0089(6) 0.0037(5) 0.0011(5) 0.0009(5)
O6 0.0138(6) 0.0154(6) 0.0132(6) 0.0076(5) 0.0024(5) 0.0042(5)
O7 0.0168(7) 0.0179(7) 0.0096(6) 0.0051(5) -0.0003(5) 0.0026(5)
O8 0.0096(6) 0.0150(6) 0.0148(6) 0.0058(5) -0.0011(5) 0.0033(5)
O9 0.0141(6) 0.0104(6) 0.0138(6) 0.0042(5) 0.0002(5) 0.0027(5)
N1 0.0127(7) 0.0130(7) 0.0119(7) 0.0056(6) 0.0004(6) 0.0027(6)
N2 0.0134(8) 0.0228(9) 0.0091(7) 0.0041(6) 0.0006(6) 0.0035(6)
N3 0.0098(7) 0.0185(8) 0.0124(7) 0.0055(6) 0.0014(6) 0.0034(6)
N4 0.0125(7) 0.0113(7) 0.0098(7) 0.0038(6) 0.0003(6) 0.0012(6)
C1 0.0134(8) 0.0119(8) 0.0095(8) 0.0040(6) 0.0013(6) 0.0015(6)
C2 0.0161(9) 0.0153(9) 0.0163(9) 0.0043(7) -0.0021(7) 0.0032(7)
C3 0.0257(11) 0.0154(9) 0.0245(11) 0.0066(8) -0.0006(8) 0.0060(8)
C4 0.0281(11) 0.0121(9) 0.0291(12) 0.0063(9) -0.0011(9) -0.0003(8)
C5 0.0181(10) 0.0166(10) 0.0307(12) 0.0069(9) -0.0053(8) -0.0032(8)
C6 0.0145(9) 0.0151(9) 0.0209(10) 0.0073(8) -0.0011(7) 0.0013(7)
C7 0.0107(8) 0.0094(8) 0.0125(8) 0.0034(6) 0.0014(6) 0.0015(6)
C8 0.0131(8) 0.0196(9) 0.0157(9) 0.0090(7) 0.0005(7) 0.0032(7)
C9 0.0200(10) 0.0216(10) 0.0188(9) 0.0127(8) 0.0024(8) 0.0033(8)
C10 0.0175(9) 0.0149(9) 0.0228(10) 0.0086(8) 0.0069(8) 0.0025(7)
C11 0.0111(8) 0.0132(9) 0.0290(11) 0.0083(8) -0.0004(8) 0.0012(7)
C12 0.0144(9) 0.0108(8) 0.0208(9) 0.0065(7) -0.0014(7) 0.0023(6)

loop_
_atom_type_symbol
_atom_type_description
_atom_type_scat_dispersion_real
_atom_type_scat_dispersion_imag
_atom_type_scat_source
C C 0.0033 0.0016 'International Tables Vol C Tables 4.2.6.8 and 6.1.1.4'
H H 0.0000 0.0000 'International Tables Vol C Tables 4.2.6.8 and 6.1.1.4'
N N 0.0061 0.0033 'International Tables Vol C Tables 4.2.6.8 and 6.1.1.4'
O O 0.0106 0.0060 'International Tables Vol C Tables 4.2.6.8 and 6.1.1.4'
S S 0.1246 0.1234 'International Tables Vol C Tables 4.2.6.8 and 6.1.1.4'
Ru Ru -1.2594 0.8363 'International Tables Vol C Tables 4.2.6.8 and 6.1.1.4'

loop_
_geom_angle_atom_site_label_1
_geom_angle_atom_site_label_2
_geom_angle_atom_site_label_3
_geom_angle
S1 Ru1 O3 178.56(5)
S1 Ru1 N2 91.29(5)
O3 Ru1 N2 87.59(7)
S1 Ru1 N4 93.82(5)
O3 Ru1 N4 87.29(6)
N2 Ru1 N4 174.88(7)
S1 Ru1 N3 94.54(5)
O3 Ru1 N3 84.54(7)
N2 Ru1 N3 89.52(7)
N4 Ru1 N3 89.94(6)
S1 Ru1 N1 93.50(5)
O3 Ru1 N1 87.42(7)
N2 Ru1 N1 90.34(7)
N4 Ru1 N1 89.49(6)
N3 Ru1 N1 171.96(7)
O1 S1 O2 115.71(9)
O1 S1 Ru1 121.55(6)
O2 S1 Ru1 122.71(6)
O4 S2 O5 112.10(8)
O4 S2 O6 112.41(8)
O5 S2 O6 111.20(8)
O4 S2 C1 107.30(9)
O5 S2 C1 107.28(8)
O6 S2 C1 106.16(9)
O7 S3 O8 113.18(8)
O7 S3 O9 112.27(8)
O8 S3 O9 111.06(8)
O7 S3 C7 108.22(9)
O8 S3 C7 106.73(8)
O9 S3 C7 104.83(8)
C6 C1 C2 121.24(18)
C6 C1 S2 119.96(14)
C2 C1 S2 118.79(15)
C1 C2 C3 119.12(19)
C4 C3 C2 119.9(2)
C5 C4 C3 120.7(2)
C4 C5 C6 119.9(2)
C1 C6 C5 119.13(19)
C12 C7 C8 121.08(17)
C12 C7 S3 118.74(14)
C8 C7 S3 120.09(14)
C7 C8 C9 118.95(18)
C10 C9 C8 120.39(19)
C9 C10 C11 119.98(19)
C12 C11 C10 120.42(18)
C11 C12 C7 119.18(18)

loop_
_geom_bond_atom_site_label_1
_geom_bond_atom_site_label_2
_geom_bond_distance
Ru1 S1 2.0853(4)
Ru1 O3 2.1011(15)
Ru1 N2 2.1139(17)
Ru1 N4 2.1174(16)
Ru1 N3 2.1205(16)
Ru1 N1 2.1227(16)
S1 O1 1.4457(14)
S1 O2 1.4483(14)
S2 O4 1.4578(14)
S2 O5 1.4635(14)
S2 O6 1.4690(13)
S2 C1 1.7655(19)
S3 O7 1.4515(14)
S3 O8 1.4649(13)
S3 O9 1.4758(14)
S3 C7 1.7734(19)
C1 C6 1.388(3)
C1 C2 1.391(3)
C2 C3 1.393(3)
C3 C4 1.388(3)
C4 C5 1.383(3)
C5 C6 1.398(3)
C7 C12 1.391(3)
C7 C8 1.391(3)
C8 C9 1.395(3)
C9 C10 1.385(3)
C10 C11 1.390(3)
C11 C12 1.387(3)

loop_
_geom_torsion_atom_site_label_1
_geom_torsion_atom_site_label_2
_geom_torsion_atom_site_label_3
_geom_torsion_atom_site_label_4
_geom_torsion
O3 Ru1 S1 O1 12.3(18)
N2 Ru1 S1 O1 -26.98(8)
N4 Ru1 S1 O1 152.88(8)
N3 Ru1 S1 O1 62.64(8)
N1 Ru1 S1 O1 -117.40(8)
O3 Ru1 S1 O2 -169.9(18)
N2 Ru1 S1 O2 150.82(9)
N4 Ru1 S1 O2 -29.32(8)
N3 Ru1 S1 O2 -119.56(8)
N1 Ru1 S1 O2 60.40(8)
O4 S2 C1 C6 -136.88(16)
O5 S2 C1 C6 102.48(17)
O6 S2 C1 C6 -16.49(18)
O4 S2 C1 C2 44.11(17)
O5 S2 C1 C2 -76.53(17)
O6 S2 C1 C2 164.50(15)
C6 C1 C2 C3 1.0(3)
S2 C1 C2 C3 179.95(16)
C1 C2 C3 C4 -1.0(3)
C2 C3 C4 C5 0.4(4)
C3 C4 C5 C6 0.4(4)
C2 C1 C6 C5 -0.2(3)
S2 C1 C6 C5 -179.22(16)
C4 C5 C6 C1 -0.4(3)
O7 S3 C7 C12 -46.10(17)
O8 S3 C7 C12 -168.22(15)
O9 S3 C7 C12 73.89(17)
O7 S3 C7 C8 137.31(16)
O8 S3 C7 C8 15.19(18)
O9 S3 C7 C8 -102.70(16)
C12 C7 C8 C9 -0.7(3)
S3 C7 C8 C9 175.86(16)
C7 C8 C9 C10 -0.1(3)
C8 C9 C10 C11 0.5(3)
C9 C10 C11 C12 -0.3(3)
C10 C11 C12 C7 -0.4(3)
C8 C7 C12 C11 0.9(3)
S3 C7 C12 C11 -175.65(15)
